data_7113939
loop_
_publ_author_name
'Laura Ascherl'
'Andreas Nordheider'
'Kasun S. Athukorala Arachchige'
'David B. Cordes'
'Konstantin Karaghiosoff'
'Michael Buhl'
'Alexandra M. Z. Slawin'
'J. Derek Woollins'

_publ_section_title
;
 The activation of Woollins' reagent. Isolation of pyridine stabilised
 PhPSe2
;
_journal_name_full Chem.Commun.
_journal_page_first 6214
_journal_paper_doi 10.1039/C4CC01073F
_journal_volume 50
_journal_year 2014
_chemical_formula_moiety 'C36 H40 N4 P2 Se6'
_chemical_formula_sum 'C36 H40 N4 P2 Se6'
_chemical_formula_weight 1064.45
_space_group_IT_number 15
_symmetry_cell_setting monoclinic
_symmetry_Int_Tables_number 15
_symmetry_space_group_name_Hall '-C 2yc'
_symmetry_space_group_name_H-M 'C 1 2/c 1'
_atom_sites_solution_hydrogens geom
_atom_sites_solution_primary direct
_atom_sites_solution_secondary difmap
_cell_angle_alpha 90.0000
_cell_angle_beta 99.693(11)
_cell_angle_gamma 90.0000
_cell_formula_units_Z 4
_cell_length_a 10.406(5)
_cell_length_b 15.548(7)
_cell_length_c 26.232(10)
_cell_measurement_reflns_used 6287
_cell_measurement_temperature 173
_cell_measurement_theta_max 25.35
_cell_measurement_theta_min 2.38
_cell_volume 4184(3)
_computing_cell_refinement 'CrystalClear-SM Expert 2.0 rc13'
_computing_data_collection 'CrystalClear-SM Expert 2.0 rc13 (Rigaku, 2009)'
_computing_data_reduction 'CrystalClear-SM Expert 2.0 rc13'
_computing_molecular_graphics 'CrystalStructure 4.0'
_computing_publication_material 'CrystalStructure 4.0 (Rigaku, 2010)'
_computing_structure_refinement 'SHELXL97 (Sheldrick, 2008)'
_computing_structure_solution 'SHELXS97 (Sheldrick, 2008)'
_diffrn_ambient_temperature 173
_diffrn_detector_area_resol_mean 14.629
_diffrn_measured_fraction_theta_full 0.991
_diffrn_measured_fraction_theta_max 0.991
_diffrn_measurement_device_type 'Rigaku Mercury70'
_diffrn_measurement_method \w
_diffrn_radiation_type 'Mo K\a'
_diffrn_radiation_wavelength 0.71075
_diffrn_reflns_av_R_equivalents 0.0469
_diffrn_reflns_limit_h_max 8
_diffrn_reflns_limit_h_min -12
_diffrn_reflns_limit_k_max 18
_diffrn_reflns_limit_k_min -18
_diffrn_reflns_limit_l_max 31
_diffrn_reflns_limit_l_min -28
_diffrn_reflns_number 13217
_diffrn_reflns_theta_full 25.29
_diffrn_reflns_theta_max 25.29
_diffrn_standards_number 0
_exptl_absorpt_coefficient_mu 5.355
_exptl_absorpt_correction_T_max 0.898
_exptl_absorpt_correction_T_min 0.537
_exptl_absorpt_correction_type multi-scan
_exptl_absorpt_process_details 'REQAB (Rigaku, 1998)'
_exptl_crystal_colour yellow
_exptl_crystal_density_diffrn 1.690
_exptl_crystal_density_method 'not measured'
_exptl_crystal_description platelet
_exptl_crystal_F_000 2072.00
_exptl_crystal_size_max 0.140
_exptl_crystal_size_mid 0.090
_exptl_crystal_size_min 0.020
_refine_diff_density_max 0.660
_refine_diff_density_min -0.540
_refine_ls_extinction_method none
_refine_ls_goodness_of_fit_ref 1.065
_refine_ls_hydrogen_treatment mixed
_refine_ls_number_parameters 219
_refine_ls_number_reflns 3777
_refine_ls_number_restraints 0
_refine_ls_R_factor_gt 0.0421
_refine_ls_shift/su_max 0.001
_refine_ls_structure_factor_coef Fsqd
_refine_ls_weighting_details 'w = 1/[\s^2^(Fo^2^)+(0.0377P)^2^+0.0000P] where P=(Fo^2^+2Fc^2^)/3'
_refine_ls_weighting_scheme calc
_refine_ls_wR_factor_ref 0.0979
_reflns_number_gt 2814
_reflns_number_total 3777
_reflns_threshold_expression F^2^>2.0\s(F^2^)
_cod_data_source_file c4cc01073f2.cif
_cod_data_source_block LADW20
_cod_database_code 7113939

loop_
_symmetry_equiv_pos_site_id
_symmetry_equiv_pos_as_xyz
1 +X,+Y,+Z
2 -X,+Y,1/2-Z
3 -X,-Y,-Z
4 +X,-Y,1/2+Z
5 1/2+X,1/2+Y,+Z
6 1/2-X,1/2+Y,1/2-Z
7 1/2-X,1/2-Y,-Z
8 1/2+X,1/2-Y,1/2+Z

loop_
_atom_site_label
_atom_site_type_symbol
_atom_site_fract_x
_atom_site_fract_y
_atom_site_fract_z
_atom_site_U_iso_or_equiv
_atom_site_adp_type
_atom_site_occupancy
_atom_site_symmetry_multiplicity
_atom_site_calc_flag
_atom_site_refinement_flags
Se1 Se 0.56946(5) 0.81436(3) 0.29033(2) 0.04873(18) Uani 1.0 8 d .
Se2 Se 0.56702(6) 0.76277(4) 0.41407(2) 0.05742(19) Uani 1.0 8 d .
Se3 Se 0.25346(5) 0.81339(3) 0.33039(2) 0.05124(18) Uani 1.0 8 d .
P1 P 0.43927(12) 0.75284(7) 0.34109(4) 0.0351(3) Uani 1.0 8 d .
N11 N 0.4785(4) 0.0444(4) 0.45556(15) 0.0556(12) Uani 1.0 8 d .
N21 N 0.2751(4) 0.6661(3) 0.49444(16) 0.0535(12) Uani 1.0 8 d .
C1 C 0.4241(5) 0.6391(3) 0.32323(15) 0.0343(11) Uani 1.0 8 d .
C2 C 0.3035(5) 0.6047(4) 0.30315(17) 0.0456(12) Uani 1.0 8 d .
C3 C 0.2907(7) 0.5177(4) 0.2917(2) 0.0657(16) Uani 1.0 8 d .
C4 C 0.3972(8) 0.4657(4) 0.3008(2) 0.0700(18) Uani 1.0 8 d .
C5 C 0.5193(7) 0.4987(4) 0.3198(2) 0.0706(19) Uani 1.0 8 d .
C6 C 0.5328(6) 0.5862(3) 0.33148(18) 0.0509(13) Uani 1.0 8 d .
C11 C 0.4737(6) 0.0048(4) 0.4101(2) 0.0595(15) Uani 1.0 8 d .
C12 C 0.4517(6) 0.0493(4) 0.36408(19) 0.0571(14) Uani 1.0 8 d .
C13 C 0.4347(5) 0.1363(4) 0.3634(2) 0.0540(14) Uani 1.0 8 d .
C14 C 0.4368(6) 0.1760(4) 0.4113(3) 0.0610(15) Uani 1.0 8 d .
C15 C 0.4593(6) 0.1297(5) 0.4556(3) 0.0647(17) Uani 1.0 8 d .
C16 C 0.4128(7) 0.1863(5) 0.3141(3) 0.090(3) Uani 1.0 8 d .
C21 C 0.2906(6) 0.6112(5) 0.5342(2) 0.0642(17) Uani 1.0 8 d .
C22 C 0.3169(5) 0.5259(5) 0.52842(19) 0.0612(15) Uani 1.0 8 d .
C23 C 0.3291(5) 0.4938(4) 0.47982(19) 0.0511(13) Uani 1.0 8 d .
C24 C 0.3132(5) 0.5523(4) 0.43955(19) 0.0493(13) Uani 1.0 8 d .
C25 C 0.2868(5) 0.6358(4) 0.44751(19) 0.0527(14) Uani 1.0 8 d .
C26 C 0.3556(6) 0.4000(4) 0.4715(3) 0.0730(17) Uani 1.0 8 d .
H2 H 0.2290 0.6410 0.2972 0.0548 Uiso 1.0 8 calc R
H3 H 0.2079 0.4945 0.2776 0.0788 Uiso 1.0 8 calc R
H4 H 0.3876 0.4059 0.2939 0.0839 Uiso 1.0 8 calc R
H5 H 0.5935 0.4621 0.3249 0.0848 Uiso 1.0 8 calc R
H6 H 0.6160 0.6094 0.3450 0.0611 Uiso 1.0 8 calc R
H11 H 0.4858 -0.0557 0.4094 0.0714 Uiso 1.0 8 calc R
H11A H 0.4956 0.0120 0.4880 0.0834 Uiso 0.5000 8 d .
H12 H 0.4484 0.0191 0.3324 0.0686 Uiso 1.0 8 calc R
H14 H 0.4222 0.2362 0.4127 0.0732 Uiso 1.0 8 calc R
H15 H 0.4616 0.1585 0.4876 0.0776 Uiso 1.0 8 calc R
H16A H 0.4064 0.1467 0.2847 0.1075 Uiso 1.0 8 calc R
H16B H 0.4860 0.2258 0.3135 0.1075 Uiso 1.0 8 calc R
H16C H 0.3318 0.2193 0.3116 0.1075 Uiso 1.0 8 calc R
H21 H 0.2831 0.6321 0.5676 0.0770 Uiso 1.0 8 calc R
H21A H 0.2557 0.7269 0.4994 0.0802 Uiso 0.5000 8 d .
H22 H 0.3268 0.4886 0.5575 0.0734 Uiso 1.0 8 calc R
H24 H 0.3208 0.5334 0.4057 0.0592 Uiso 1.0 8 calc R
H25 H 0.2763 0.6743 0.4190 0.0632 Uiso 1.0 8 calc R
H26A H 0.4230 0.3947 0.4497 0.0876 Uiso 1.0 8 calc R
H26B H 0.2754 0.3720 0.4544 0.0876 Uiso 1.0 8 calc R
H26C H 0.3857 0.3724 0.5050 0.0876 Uiso 1.0 8 calc R

loop_
_atom_site_aniso_label
_atom_site_aniso_U_11
_atom_site_aniso_U_22
_atom_site_aniso_U_33
_atom_site_aniso_U_12
_atom_site_aniso_U_13
_atom_site_aniso_U_23
Se1 0.0527(4) 0.0450(4) 0.0525(4) -0.0164(3) 0.0206(3) -0.0083(3)
Se2 0.0609(4) 0.0617(4) 0.0449(4) -0.0050(3) -0.0046(3) -0.0148(3)
Se3 0.0520(4) 0.0537(4) 0.0506(3) 0.0184(3) 0.0160(3) 0.0036(3)
P1 0.0383(8) 0.0340(7) 0.0342(7) -0.0010(6) 0.0095(5) -0.0036(6)
N11 0.047(3) 0.077(4) 0.043(3) -0.011(3) 0.010(2) 0.006(3)
N21 0.042(3) 0.063(3) 0.059(3) -0.008(3) 0.019(2) -0.009(3)
C1 0.040(3) 0.034(3) 0.028(3) -0.002(3) 0.0047(19) -0.001(2)
C2 0.044(4) 0.046(3) 0.044(3) -0.005(3) 0.001(3) 0.003(3)
C3 0.084(5) 0.053(4) 0.055(4) -0.025(4) -0.003(3) -0.008(3)
C4 0.115(6) 0.034(4) 0.060(4) -0.008(4) 0.014(4) -0.005(3)
C5 0.107(6) 0.046(4) 0.061(4) 0.036(4) 0.023(4) 0.009(3)
C6 0.054(4) 0.047(3) 0.053(3) 0.012(3) 0.012(3) -0.003(3)
C11 0.062(4) 0.048(4) 0.068(4) -0.009(3) 0.010(3) -0.002(3)
C12 0.061(4) 0.064(4) 0.045(3) -0.007(3) 0.004(3) -0.013(3)
C13 0.038(4) 0.064(4) 0.057(4) -0.011(3) -0.002(3) 0.000(3)
C14 0.052(4) 0.053(4) 0.078(4) 0.005(3) 0.012(3) -0.003(4)
C15 0.061(4) 0.076(5) 0.061(4) -0.006(4) 0.022(3) -0.020(4)
C16 0.075(5) 0.106(6) 0.079(5) -0.014(4) -0.013(4) 0.035(4)
C21 0.056(4) 0.093(5) 0.044(3) -0.016(4) 0.011(3) -0.004(4)
C22 0.056(4) 0.080(5) 0.044(3) -0.016(4) -0.002(3) 0.020(4)
C23 0.030(3) 0.058(4) 0.060(4) -0.014(3) -0.005(3) 0.004(3)
C24 0.049(4) 0.056(4) 0.044(3) -0.001(3) 0.010(3) 0.000(3)
C25 0.046(4) 0.061(4) 0.054(4) 0.003(3) 0.016(3) 0.006(3)
C26 0.057(4) 0.050(4) 0.103(5) -0.011(3) -0.012(4) 0.007(4)

loop_
_atom_type_symbol
_atom_type_description
_atom_type_scat_dispersion_real
_atom_type_scat_dispersion_imag
_atom_type_scat_source
C C 0.0033 0.0016
;
International Tables for Crystallography
(1992, Vol. C, Tables 4.2.6.8 and 6.1.1.4)
;
H H 0.0000 0.0000
;
International Tables for Crystallography
(1992, Vol. C, Table 6.1.1.4)
;
N N 0.0061 0.0033
;
International Tables for Crystallography
(1992, Vol. C, Tables 4.2.6.8 and 6.1.1.4)
;
P P 0.1023 0.0942
;
International Tables for Crystallography
(1992, Vol. C, Tables 4.2.6.8 and 6.1.1.4)
;
Se Se -0.0929 2.2259
;
International Tables for Crystallography
(1992, Vol. C, Tables 4.2.6.8 and 6.1.1.4)
;

loop_
_geom_angle_atom_site_label_1
_geom_angle_atom_site_label_2
_geom_angle_atom_site_label_3
_geom_angle
_geom_angle_publ_flag
_geom_angle_site_symmetry_1
_geom_angle_site_symmetry_3
Se1 Se1 P1 101.01(5) yes 2_655 .
Se1 P1 Se2 98.75(6) yes . .
Se1 P1 Se3 110.85(6) yes . .
Se1 P1 C1 106.97(16) yes . .
Se2 P1 Se3 119.95(6) yes . .
Se2 P1 C1 108.18(13) yes . .
Se3 P1 C1 110.91(16) yes . .
C11 N11 C15 118.2(5) yes . .
C21 N21 C25 118.2(5) yes . .
P1 C1 C2 120.3(4) yes . .
P1 C1 C6 120.1(4) yes . .
C2 C1 C6 119.6(5) yes . .
C1 C2 C3 120.5(5) yes . .
C2 C3 C4 119.7(6) yes . .
C3 C4 C5 121.0(6) yes . .
C4 C5 C6 119.5(6) yes . .
C1 C6 C5 119.7(5) yes . .
N11 C11 C12 121.8(6) yes . .
C11 C12 C13 120.8(5) yes . .
C12 C13 C14 116.4(5) yes . .
C12 C13 C16 121.8(5) yes . .
C14 C13 C16 121.7(6) yes . .
C13 C14 C15 120.8(6) yes . .
N11 C15 C14 122.0(6) yes . .
N21 C21 C22 122.3(6) yes . .
C21 C22 C23 119.9(6) yes . .
C22 C23 C24 116.4(5) yes . .
C22 C23 C26 121.7(5) yes . .
C24 C23 C26 121.8(5) yes . .
C23 C24 C25 121.0(5) yes . .
N21 C25 C24 122.1(5) yes . .
C11 N11 H11A 120.9(5) no . .
C15 N11 H11A 120.9(5) no . .
C21 N21 H21A 120.9(5) no . .
C25 N21 H21A 120.9(5) no . .
C1 C2 H2 119.766 no . .
C3 C2 H2 119.765 no . .
C2 C3 H3 120.127 no . .
C4 C3 H3 120.136 no . .
C3 C4 H4 119.499 no . .
C5 C4 H4 119.493 no . .
C4 C5 H5 120.257 no . .
C6 C5 H5 120.267 no . .
C1 C6 H6 120.155 no . .
C5 C6 H6 120.159 no . .
N11 C11 H11 119.089 no . .
C12 C11 H11 119.081 no . .
C11 C12 H12 119.619 no . .
C13 C12 H12 119.606 no . .
C13 C14 H14 119.622 no . .
C15 C14 H14 119.622 no . .
N11 C15 H15 118.984 no . .
C14 C15 H15 118.997 no . .
C13 C16 H16A 109.477 no . .
C13 C16 H16B 109.458 no . .
C13 C16 H16C 109.472 no . .
H16A C16 H16B 109.476 no . .
H16A C16 H16C 109.479 no . .
H16B C16 H16C 109.466 no . .
N21 C21 H21 118.853 no . .
C22 C21 H21 118.861 no . .
C21 C22 H22 120.056 no . .
C23 C22 H22 120.047 no . .
C23 C24 H24 119.493 no . .
C25 C24 H24 119.474 no . .
N21 C25 H25 118.926 no . .
C24 C25 H25 118.950 no . .
C23 C26 H26A 109.476 no . .
C23 C26 H26B 109.471 no . .
C23 C26 H26C 109.467 no . .
H26A C26 H26B 109.478 no . .
H26A C26 H26C 109.474 no . .
H26B C26 H26C 109.461 no . .
N11 H11A H11A 176.9(3) no . 3_656
N21 H21A H21A 173.7(3) no . 7_566

loop_
_geom_bond_atom_site_label_1
_geom_bond_atom_site_label_2
_geom_bond_distance
_geom_bond_publ_flag
_geom_bond_site_symmetry_2
Se1 Se1 2.3530(10) yes 2_655
Se1 P1 2.2651(15) yes .
Se2 P1 2.1445(14) yes .
Se3 P1 2.1262(15) yes .
P1 C1 1.829(5) yes .
N11 C11 1.336(7) yes .
N11 C15 1.341(9) yes .
N21 C21 1.336(8) yes .
N21 C25 1.343(7) yes .
C1 C2 1.384(7) yes .
C1 C6 1.385(7) yes .
C2 C3 1.388(8) yes .
C3 C4 1.360(10) yes .
C4 C5 1.383(10) yes .
C5 C6 1.397(8) yes .
C11 C12 1.376(8) yes .
C12 C13 1.363(9) yes .
C13 C14 1.395(8) yes .
C13 C16 1.495(9) yes .
C14 C15 1.353(9) yes .
C21 C22 1.368(10) yes .
C22 C23 1.395(8) yes .
C23 C24 1.382(8) yes .
C23 C26 1.506(8) yes .
C24 C25 1.351(8) yes .
N11 H11A 0.980(5) no .
N21 H21A 0.980(5) no .
C2 H2 0.950 no .
C3 H3 0.950 no .
C4 H4 0.950 no .
C5 H5 0.950 no .
C6 H6 0.950 no .
C11 H11 0.950 no .
C12 H12 0.950 no .
C14 H14 0.950 no .
C15 H15 0.950 no .
C16 H16A 0.980 no .
C16 H16B 0.980 no .
C16 H16C 0.980 no .
C21 H21 0.950 no .
C22 H22 0.950 no .
C24 H24 0.950 no .
C25 H25 0.950 no .
C26 H26A 0.980 no .
C26 H26B 0.980 no .
C26 H26C 0.980 no .
H11A H11A 0.7222(3) no 3_656
H21A H21A 0.7288(3) no 7_566

loop_
_geom_contact_atom_site_label_1
_geom_contact_atom_site_label_2
_geom_contact_distance
_geom_contact_publ_flag
_geom_contact_site_symmetry_2
Se2 C6 3.478(5) no .
Se3 C2 3.381(6) no .
N11 N11 2.681(6) no 3_656
N11 C11 3.559(7) no 3_656
N11 C13 2.778(7) no .
N11 C15 3.560(8) no 3_656
N21 N21 2.686(7) no 7_566
N21 C21 3.584(9) no 7_566
N21 C23 2.778(7) no .
N21 C25 3.543(8) no 7_566
C1 C4 2.764(8) no .
C2 C5 2.761(9) no .
C3 C6 2.772(8) no .
C4 C5 3.456(9) no 2_655
C11 C14 2.689(8) no .
C12 C15 2.695(8) no .
C21 C24 2.693(8) no .
C22 C25 2.701(8) no .
N11 C22 3.355(8) no 7_556
N11 C24 3.579(7) no 5_545
N11 C25 3.547(7) no 5_545
N21 C15 3.321(7) no 5_455
C11 C24 3.564(8) no 5_545
C15 N21 3.321(7) no 5_545
C15 C25 3.451(8) no 5_545
C22 N11 3.355(8) no 7_556
C22 C26 3.597(9) no 3_666
C23 C23 3.541(7) no 3_666
C24 N11 3.579(7) no 5_455
C24 C11 3.564(8) no 5_455
C25 N11 3.547(7) no 5_455
C25 C15 3.451(8) no 5_455
C26 C22 3.597(9) no 3_666
Se1 H6 3.4949 no .
Se2 H6 3.0887 no .
Se3 H2 2.8175 no .
P1 H2 2.8797 no .
P1 H6 2.8817 no .
N11 H11 3.5022 no 3_656
N11 H12 3.2168 no .
N11 H14 3.2053 no .
N11 H15 3.4996 no 3_656
N21 H21 3.5383 no 7_566
N21 H22 3.2167 no .
N21 H24 3.2050 no .
N21 H25 3.4652 no 7_566
C1 H3 3.2626 no .
C1 H5 3.2650 no .
C2 H4 3.2335 no .
C2 H6 3.2529 no .
C3 H5 3.2414 no .
C3 H5 3.5775 no 2_655
C4 H2 3.2311 no .
C4 H5 3.3143 no 2_655
C4 H6 3.2604 no .
C5 H3 3.2441 no .
C5 H4 3.5901 no 2_655
C6 H2 3.2508 no .
C6 H4 3.2584 no .
C11 H11A 2.651(6) no 3_656
C11 H15 3.1542 no .
C12 H11A 3.259(6) no .
C12 H14 3.2083 no .
C12 H16A 2.5531 no .
C12 H16B 3.0946 no .
C12 H16C 3.1402 no .
C13 H11 3.2301 no .
C13 H15 3.2412 no .
C14 H11A 3.243(6) no .
C14 H12 3.2129 no .
C14 H16A 3.3128 no .
C14 H16B 2.8068 no .
C14 H16C 2.7427 no .
C15 H11 3.1556 no .
C15 H11A 2.651(7) no 3_656
C16 H12 2.6587 no .
C16 H14 2.6883 no .
C21 H21A 2.683(7) no 7_566
C21 H25 3.1556 no .
C22 H21A 3.254(7) no .
C22 H24 3.2274 no .
C22 H26A 3.2270 no .
C22 H26B 3.0648 no .
C22 H26C 2.5954 no .
C23 H21 3.2443 no .
C23 H25 3.2293 no .
C24 H21A 3.243(6) no .
C24 H22 3.2287 no .
C24 H26A 2.6977 no .
C24 H26B 2.8653 no .
C24 H26C 3.3013 no .
C25 H21 3.1564 no .
C25 H21A 2.627(6) no 7_566
C26 H22 2.7020 no .
C26 H24 2.6827 no .
H2 H3 2.3361 no .
H3 H4 2.3045 no .
H4 H4 3.5484 no 2_655
H4 H5 2.3296 no .
H4 H5 3.2740 no 2_655
H5 H6 2.3534 no .
H11 H11A 2.3015 no .
H11 H11A 2.7486 no 3_656
H11 H12 2.3073 no .
H11 H15 3.1058 no 3_656
H11A H15 2.3051 no .
H11A H15 2.7451 no 3_656
H12 H16A 2.3466 no .
H12 H16B 3.2855 no .
H12 H16C 3.3522 no .
H14 H15 2.2835 no .
H14 H16B 2.7969 no .
H14 H16C 2.6749 no .
H21 H21A 2.2972 no .
H21 H21A 2.7951 no 7_566
H21 H22 2.3024 no .
H21 H25 3.1046 no 7_566
H21A H25 2.3059 no .
H21A H25 2.7001 no 7_566
H22 H26A 3.4757 no .
H22 H26B 3.2233 no .
H22 H26C 2.4128 no .
H24 H25 2.2778 no .
H24 H26A 2.5884 no .
H24 H26B 2.8902 no .
H24 H26C 3.5924 no .
Se1 H3 3.1926 no 5_555
Se1 H4 3.5900 no 5_555
Se1 H16C 3.0711 no 5_555
Se2 H11 2.9431 no 1_565
Se2 H15 2.9146 no 3_666
Se2 H25 3.3460 no .
Se2 H26B 2.8175 no 5_555
Se2 H26C 2.9695 no 3_666
Se3 H5 2.8382 no 5_455
Se3 H11 3.5497 no 1_565
Se3 H16B 3.0628 no 5_455
Se3 H21 2.8933 no 7_566
Se3 H25 3.1547 no .
P1 H11 3.4670 no 1_565
P1 H25 3.1167 no .
N11 H22 3.1793 no 7_556
N21 H15 3.2394 no 5_455
N21 H26A 3.3705 no 3_666
N21 H26C 3.5774 no 3_666
C1 H24 3.0538 no .
C1 H25 3.2061 no .
C2 H16A 2.9689 no 6_555
C2 H16C 3.5759 no 6_555
C2 H24 2.8882 no .
C2 H25 3.2827 no .
C3 H16A 3.2962 no 6_555
C3 H24 2.9645 no .
C4 H24 3.1716 no .
C5 H22 3.3510 no 3_666
C5 H24 3.3477 no .
C6 H22 3.2462 no 3_666
C6 H24 3.2832 no .
C11 H21 3.5426 no 7_556
C11 H22 3.3778 no 7_556
C12 H6 3.5690 no 5_445
C13 H6 3.2964 no 5_445
C14 H25 3.5043 no 5_545
C14 H26A 3.5567 no .
C15 H21A 3.453(6) no 5_545
C15 H22 3.4666 no 7_556
C16 H2 3.4655 no 5_545
C16 H2 3.1202 no 6_545
C16 H4 3.4572 no .
C16 H6 3.5321 no 5_445
C16 H16A 3.5026 no 2_655
C21 H11 3.5549 no 7_556
C21 H11A 3.467(6) no 5_455
C21 H11A 3.506(6) no 7_556
C21 H15 3.5137 no 5_455
C21 H26A 2.9401 no 3_666
C22 H11A 3.340(6) no 5_455
C22 H11A 3.261(6) no 7_556
C22 H26A 2.9423 no 3_666
C23 H11A 3.525(5) no 5_455
C23 H26A 3.3874 no 3_666
C23 H26C 3.5911 no 3_666
C24 H26C 3.4313 no 3_666
C25 H26C 3.4279 no 3_666
C26 H14 3.1156 no .
H2 C16 3.4655 no 5_455
H2 C16 3.1202 no 6_555
H2 H16A 3.3185 no 5_455
H2 H16A 2.3633 no 6_555
H2 H16B 2.9472 no 5_455
H2 H16C 3.0679 no 6_555
H2 H24 3.3027 no .
H2 H25 3.1934 no .
H3 Se1 3.1926 no 5_445
H3 H12 3.2876 no 5_455
H3 H12 3.0891 no 6_555
H3 H16A 3.0052 no 6_555
H3 H24 3.4221 no .
H4 Se1 3.5900 no 5_445
H4 C16 3.4572 no .
H4 H16B 2.9952 no .
H4 H16C 3.0094 no .
H5 Se3 2.8382 no 5_545
H5 H21 3.2457 no 3_666
H5 H22 3.1520 no 3_666
H6 C12 3.5690 no 5_555
H6 C13 3.2964 no 5_555
H6 C16 3.5321 no 5_555
H6 H16C 3.0649 no 5_555
H6 H22 2.9500 no 3_666
H11 Se2 2.9431 no 1_545
H11 Se3 3.5497 no 1_545
H11 P1 3.4670 no 1_545
H11 C21 3.5549 no 7_556
H11 H21 3.1896 no 7_556
H11 H26B 3.2471 no 5_545
H11A C21 3.467(6) no 5_545
H11A C21 3.506(6) no 7_556
H11A C22 3.340(6) no 5_545
H11A C22 3.261(6) no 7_556
H11A C23 3.525(5) no 5_545
H11A H22 3.3665 no 7_556
H12 H3 3.2876 no 5_545
H12 H3 3.0891 no 6_545
H14 C26 3.1156 no .
H14 H26A 2.6479 no .
H14 H26B 2.9247 no .
H14 H26C 3.2851 no .
H15 Se2 2.9146 no 3_666
H15 N21 3.2394 no 5_545
H15 C21 3.5137 no 5_545
H15 H21A 3.4075 no 3_666
H15 H21A 3.2055 no 5_545
H15 H26B 3.1431 no 7_556
H15 H26C 3.4657 no .
H16A C2 2.9689 no 6_545
H16A C3 3.2962 no 6_545
H16A C16 3.5026 no 2_655
H16A H2 3.3185 no 5_545
H16A H2 2.3633 no 6_545
H16A H3 3.0052 no 6_545
H16A H16A 2.8810 no 2_655
H16A H16B 3.2215 no 2_655
H16B Se3 3.0628 no 5_545
H16B H2 2.9472 no 5_545
H16B H4 2.9952 no .
H16B H16A 3.2215 no 2_655
H16B H16B 3.3938 no 2_655
H16C Se1 3.0711 no 5_445
H16C C2 3.5759 no 6_545
H16C H2 3.0679 no 6_545
H16C H4 3.0094 no .
H16C H6 3.0649 no 5_445
H21 Se3 2.8933 no 7_566
H21 C11 3.5426 no 7_556
H21 H5 3.2457 no 3_666
H21 H11 3.1896 no 7_556
H21 H26A 3.1933 no 3_666
H21A C15 3.453(6) no 5_455
H21A H15 3.4075 no 3_666
H21A H15 3.2055 no 5_455
H22 N11 3.1793 no 7_556
H22 C5 3.3510 no 3_666
H22 C6 3.2462 no 3_666
H22 C11 3.3778 no 7_556
H22 C15 3.4666 no 7_556
H22 H5 3.1520 no 3_666
H22 H6 2.9500 no 3_666
H22 H11A 3.3665 no 7_556
H22 H26A 3.2054 no 3_666
H24 C1 3.0538 no .
H24 C2 2.8882 no .
H24 C3 2.9645 no .
H24 C4 3.1716 no .
H24 C5 3.3477 no .
H24 C6 3.2832 no .
H24 H2 3.3027 no .
H24 H3 3.4221 no .
H25 Se2 3.3460 no .
H25 Se3 3.1547 no .
H25 P1 3.1167 no .
H25 C1 3.2061 no .
H25 C2 3.2827 no .
H25 C14 3.5043 no 5_455
H25 H2 3.1934 no .
H26A N21 3.3705 no 3_666
H26A C14 3.5567 no .
H26A C21 2.9401 no 3_666
H26A C22 2.9423 no 3_666
H26A C23 3.3874 no 3_666
H26A H14 2.6479 no .
H26A H21 3.1933 no 3_666
H26A H22 3.2054 no 3_666
H26B Se2 2.8175 no 5_445
H26B H11 3.2471 no 5_455
H26B H14 2.9247 no .
H26B H15 3.1431 no 7_556
H26C Se2 2.9695 no 3_666
H26C N21 3.5774 no 3_666
H26C C23 3.5911 no 3_666
H26C C24 3.4313 no 3_666
H26C C25 3.4279 no 3_666
H26C H14 3.2851 no .
H26C H15 3.4657 no .

loop_
_geom_hbond_atom_site_label_D
_geom_hbond_atom_site_label_H
_geom_hbond_atom_site_label_A
_geom_hbond_site_symmetry_A
_geom_hbond_distance_DA
_geom_hbond_distance_DH
_geom_hbond_distance_HA
_geom_hbond_angle_DHA
_geom_hbond_publ_flag
N11 H11A N11 3_656 2.681(6) 0.980 1.702(5) 178.7(3) no
N21 H21A N21 7_566 2.686(7) 0.980 1.706(5) 177.3(3) no

loop_
_geom_torsion_atom_site_label_1
_geom_torsion_atom_site_label_2
_geom_torsion_atom_site_label_3
_geom_torsion_atom_site_label_4
_geom_torsion
_geom_torsion_publ_flag
_geom_torsion_site_symmetry_1
_geom_torsion_site_symmetry_3
_geom_torsion_site_symmetry_4
Se1 Se1 P1 Se2 -176.45(4) no 2_655 . .
Se1 Se1 P1 Se3 -49.64(6) no 2_655 . .
Se1 Se1 P1 C1 71.40(6) no 2_655 . .
P1 Se1 Se1 P1 -129.04(5) no . 2_655 2_655
Se1 P1 C1 C2 -117.9(3) no . . .
Se1 P1 C1 C6 64.5(3) no . . .
Se2 P1 C1 C2 136.6(3) no . . .
Se2 P1 C1 C6 -41.1(4) no . . .
Se3 P1 C1 C2 3.1(4) no . . .
Se3 P1 C1 C6 -174.5(3) no . . .
C11 N11 C15 C14 -0.7(8) no . . .
C15 N11 C11 C12 1.0(8) no . . .
C21 N21 C25 C24 0.2(7) no . . .
C25 N21 C21 C22 -0.4(7) no . . .
P1 C1 C2 C3 -177.1(3) no . . .
P1 C1 C6 C5 177.2(3) no . . .
C2 C1 C6 C5 -0.5(7) no . . .
C6 C1 C2 C3 0.6(7) no . . .
C1 C2 C3 C4 0.6(8) no . . .
C2 C3 C4 C5 -1.9(9) no . . .
C3 C4 C5 C6 2.1(9) no . . .
C4 C5 C6 C1 -0.8(8) no . . .
N11 C11 C12 C13 0.4(9) no . . .
C11 C12 C13 C14 -2.0(8) no . . .
C11 C12 C13 C16 179.0(5) no . . .
C12 C13 C14 C15 2.3(8) no . . .
C16 C13 C14 C15 -178.7(5) no . . .
C13 C14 C15 N11 -1.0(9) no . . .
N21 C21 C22 C23 0.4(8) no . . .
C21 C22 C23 C24 -0.1(7) no . . .
C21 C22 C23 C26 -178.9(5) no . . .
C22 C23 C24 C25 -0.2(7) no . . .
C26 C23 C24 C25 178.7(5) no . . .
C23 C24 C25 N21 0.1(8) no . . .
